data_4038981
loop_
_publ_author_name
'Major, M\'at\'e M.'
'Cs\'asz\'ar, Zs\'ofia'
'B\'enyei, Attila C.'
'Balogh, Szabolcs'
'Bakos, J\'ozsef'
'Farkas, Gergely'

_publ_section_title
;
 Backbone effects in the synthesis, coordination chemistry and catalytic
 properties of new chiral heterobidentate ligands with P,N and S,N donor
 sets
;
_journal_name_full 'Journal of Organometallic Chemistry'
_journal_page_first 121332
_journal_paper_doi 10.1016/j.jorganchem.2020.121332
_journal_volume 921
_journal_year 2020
_chemical_absolute_configuration ad
_chemical_formula_moiety 'C18 H24 Cl2 N P Pd, C H2 Cl2'
_chemical_formula_sum 'C19 H26 Cl4 N P Pd'
_chemical_formula_weight 547.58
_chemical_name_common FG581
_space_group_crystal_system orthorhombic
_space_group_IT_number 19
_space_group_name_Hall 'P 2ac 2ab'
_space_group_name_H-M_alt 'P 21 21 21'
_atom_sites_solution_hydrogens geom
_atom_sites_solution_primary direct
_atom_sites_solution_secondary difmap
_cell_angle_alpha 90
_cell_angle_beta 90
_cell_angle_gamma 90
_cell_formula_units_Z 4
_cell_length_a 8.6699(3)
_cell_length_b 13.3643(5)
_cell_length_c 20.1262(8)
_cell_measurement_reflns_used 381
_cell_measurement_temperature 293.00(10)
_cell_measurement_theta_max 32.0749
_cell_measurement_theta_min 1.9026
_cell_volume 2331.97(15)
_computing_cell_refinement 'APEX3 v2017.3-0 (Bruker AXS)'
_computing_data_collection 'Bruker Instrument Service vV6.2.6'
_computing_data_reduction 'SAINT V8.38A (Bruker AXS Inc., 2017)'
_computing_molecular_graphics Mercury
_computing_publication_material 'WinGX, PublCIF'
_computing_structure_refinement 'SHELXL-2016/6 (Sheldrick, 2016)'
_computing_structure_solution 'SHELXT 2014/5 (Sheldrick, 2014)'
_diffrn_ambient_temperature 293.00(10)
_diffrn_detector_area_resol_mean 7.3910
_diffrn_measured_fraction_theta_full 0.978
_diffrn_measured_fraction_theta_max 0.978
_diffrn_measurement_device_type 'Bruker D8 VENTURE'
_diffrn_measurement_method '\w and \p scan'
_diffrn_radiation_monochromator 'multilayer mirror'
_diffrn_radiation_type ' Mo K\a'
_diffrn_radiation_wavelength 0.71073
_diffrn_reflns_av_R_equivalents 0.0434
_diffrn_reflns_av_unetI/netI 0.0170
_diffrn_reflns_limit_h_max 10
_diffrn_reflns_limit_h_min -10
_diffrn_reflns_limit_k_max 16
_diffrn_reflns_limit_k_min -16
_diffrn_reflns_limit_l_max 24
_diffrn_reflns_limit_l_min -24
_diffrn_reflns_number 69553
_diffrn_reflns_theta_full 26.05
_diffrn_reflns_theta_max 26.05
_diffrn_reflns_theta_min 2.56
_diffrn_source 'microfocus sealed tube'
_diffrn_source_type 'INCOATEC I\mS 3.0'
_exptl_absorpt_coefficient_mu 1.327
_exptl_absorpt_correction_T_max 0.75
_exptl_absorpt_correction_T_min 0.57
_exptl_absorpt_correction_type multi-scan
_exptl_absorpt_process_details
;
SADABS-2016/2 - Bruker AXS area detector scaling and absorption correction
;
_exptl_crystal_colour yellow
_exptl_crystal_density_diffrn 1.560
_exptl_crystal_density_method 'not measured'
_exptl_crystal_description block
_exptl_crystal_F_000 1104
_exptl_crystal_size_max 0.560
_exptl_crystal_size_mid 0.356
_exptl_crystal_size_min 0.138
_refine_diff_density_max 0.496
_refine_diff_density_min -0.425
_refine_ls_abs_structure_details
;

Flack x determined using 1936 quotients [(I+)-(I-)]/[(I+)+(I-)]
(Parsons, Flack and Wagner, Acta Cryst. B69 (2013) 249-259).
;
_refine_ls_abs_structure_Flack -0.003(6)
_refine_ls_extinction_coef 0.0138(16)
_refine_ls_extinction_method 'SHELXL-2018/3 (Sheldrick 2018)'
_refine_ls_goodness_of_fit_ref 1.089
_refine_ls_hydrogen_treatment constr
_refine_ls_matrix_type full
_refine_ls_number_parameters 240
_refine_ls_number_reflns 4531
_refine_ls_number_restraints 0
_refine_ls_restrained_S_all 1.089
_refine_ls_R_factor_all 0.0208
_refine_ls_R_factor_gt 0.0203
_refine_ls_shift/su_max 0.001
_refine_ls_shift/su_mean 0.000
_refine_ls_structure_factor_coef Fsqd
_refine_ls_weighting_details 'w=1/[\s^2^(Fo^2^)+(0.0322P)^2^+0.8566P] where P=(Fo^2^+2Fc^2^)/3'
_refine_ls_weighting_scheme calc
_refine_ls_wR_factor_gt 0.0552
_refine_ls_wR_factor_ref 0.0560
_reflns_number_gt 4481
_reflns_number_total 4531
_reflns_threshold_expression 'I > 2\s(I)'
_cod_data_source_file JOC-2020-921-121332.cif
_cod_data_source_block S_R_C1
_cod_database_code 4038981

loop_
_space_group_symop_operation_xyz
'x, y, z'
'x+1/2, -y+1/2, -z'
'-x, y+1/2, -z+1/2'
'-x+1/2, -y, z+1/2'

loop_
_atom_site_type_symbol
_atom_site_label
_atom_site_fract_x
_atom_site_fract_y
_atom_site_fract_z
_atom_site_U_iso_or_equiv
_atom_site_adp_type
_atom_site_calc_flag
_atom_site_refinement_flags_adp
_atom_site_refinement_flags_occupancy
_atom_site_refinement_flags_posn
_atom_site_occupancy
_atom_site_disorder_assembly
_atom_site_disorder_group
C C1 0.5646(4) 0.7526(2) 0.36557(16) 0.0360(7) Uani d . . . 1 . .
H H1 0.562079 0.705231 0.402717 0.043 Uiso calc U . R 1 . .
C C2 0.6097(4) 0.8537(3) 0.39547(17) 0.0402(7) Uani d . . . 1 . .
H H2 0.70923 0.845138 0.417794 0.048 Uiso calc U . R 1 . .
C C10 0.6816(4) 0.7105(3) 0.3157(2) 0.0546(10) Uani d . . . 1 . .
H H10A 0.684952 0.752656 0.277147 0.082 Uiso calc U . R 1 . .
H H10B 0.651196 0.64414 0.302905 0.082 Uiso calc U . R 1 . .
H H10C 0.781843 0.70821 0.335918 0.082 Uiso calc U . R 1 . .
C C11 0.2797(3) 0.6396(2) 0.33527(14) 0.0330(6) Uani d . . . 1 . .
C C12 0.1492(4) 0.6236(3) 0.29570(19) 0.0489(8) Uani d . . . 1 . .
H H12 0.108427 0.676028 0.270871 0.059 Uiso calc U . R 1 . .
C C13 0.0809(5) 0.5306(4) 0.2934(2) 0.0611(11) Uani d . . . 1 . .
H H13 -0.005206 0.520282 0.266712 0.073 Uiso calc U . R 1 . .
C C14 0.1392(6) 0.4533(3) 0.3302(3) 0.0648(12) Uani d . . . 1 . .
H H14 0.092674 0.390667 0.328415 0.078 Uiso calc U . R 1 . .
C C15 0.2656(6) 0.4677(3) 0.3696(3) 0.0633(11) Uani d . . . 1 . .
H H15 0.304109 0.415031 0.394875 0.076 Uiso calc U . R 1 . .
C C16 0.3370(5) 0.5613(3) 0.3722(2) 0.0475(8) Uani d . . . 1 . .
H H16 0.423446 0.570685 0.398821 0.057 Uiso calc U . R 1 . .
C C20 0.6289(5) 0.9355(3) 0.3437(2) 0.0519(9) Uani d . . . 1 . .
H H20A 0.529509 0.954818 0.327127 0.078 Uiso calc U . R 1 . .
H H20B 0.691151 0.911046 0.307792 0.078 Uiso calc U . R 1 . .
H H20C 0.67836 0.992403 0.363634 0.078 Uiso calc U . R 1 . .
C C21 0.3595(4) 0.7998(2) 0.24949(15) 0.0318(6) Uani d . . . 1 . .
C C22 0.3032(4) 0.8923(2) 0.22984(16) 0.0376(7) Uani d . . . 1 . .
H H22 0.26948 0.937925 0.261567 0.045 Uiso calc U . R 1 . .
C C23 0.2973(5) 0.9169(3) 0.16304(18) 0.0481(8) Uani d . . . 1 . .
H H23 0.25842 0.978778 0.150063 0.058 Uiso calc U . R 1 . .
C C24 0.3482(5) 0.8506(3) 0.11598(18) 0.0558(10) Uani d . . . 1 . .
H H24 0.344464 0.868053 0.071275 0.067 Uiso calc U . R 1 . .
C C25 0.4053(6) 0.7580(3) 0.13443(18) 0.0541(10) Uani d . . . 1 . .
H H25 0.440676 0.713342 0.102402 0.065 Uiso calc U . R 1 . .
C C26 0.4093(5) 0.7323(3) 0.20144(17) 0.0458(8) Uani d . . . 1 . .
H H26 0.445428 0.669664 0.214164 0.055 Uiso calc U . R 1 . .
C C31 0.5184(6) 0.9865(3) 0.4722(3) 0.0655(12) Uani d . . . 1 . .
H H31A 0.458635 0.998375 0.511522 0.098 Uiso calc U . R 1 . .
H H31B 0.488199 1.032974 0.438193 0.098 Uiso calc U . R 1 . .
H H31C 0.625905 0.995234 0.482014 0.098 Uiso calc U . R 1 . .
C C32 0.5068(6) 0.8157(3) 0.50734(19) 0.0602(11) Uani d . . . 1 . .
H H32A 0.608133 0.823027 0.525919 0.09 Uiso calc U . R 1 . .
H H32B 0.491167 0.747462 0.494128 0.09 Uiso calc U . R 1 . .
H H32C 0.431085 0.833878 0.540004 0.09 Uiso calc U . R 1 . .
C C40 0.4864(10) 0.8649(6) -0.1041(3) 0.105(2) Uani d . . . 1 . .
H H40A 0.572327 0.865719 -0.134965 0.126 Uiso calc U . R 1 . .
H H40B 0.481066 0.930557 -0.083707 0.126 Uiso calc U . R 1 . .
N N3 0.4912(3) 0.8821(2) 0.44840(14) 0.0399(6) Uani d . . . 1 . .
P P1 0.36396(8) 0.76380(6) 0.33616(4) 0.02779(17) Uani d . . . 1 . .
Cl Cl1 0.02965(9) 0.85514(8) 0.35983(5) 0.0508(2) Uani d . . . 1 . .
Cl Cl2 0.15645(15) 0.94808(8) 0.50482(5) 0.0621(3) Uani d . . . 1 . .
Cl Cl10 0.3194(4) 0.8467(2) -0.14913(17) 0.1561(10) Uani d . . . 1 . .
Cl Cl11 0.5257(6) 0.7806(3) -0.04408(13) 0.220(2) Uani d . . . 1 . .
Pd Pd1 0.26543(3) 0.86670(2) 0.41082(2) 0.03172(11) Uani d . . . 1 . .

loop_
_atom_site_aniso_label
_atom_site_aniso_U_11
_atom_site_aniso_U_22
_atom_site_aniso_U_33
_atom_site_aniso_U_12
_atom_site_aniso_U_13
_atom_site_aniso_U_23
C1 0.0292(14) 0.0389(17) 0.0399(16) 0.0004(12) -0.0048(13) 0.0036(13)
C2 0.0310(14) 0.0424(17) 0.0473(18) -0.0074(13) -0.0096(12) 0.0041(14)
C10 0.0335(17) 0.064(2) 0.067(2) 0.0068(16) 0.0009(17) -0.0078(19)
C11 0.0323(13) 0.0323(13) 0.0345(13) -0.0025(13) 0.0030(11) -0.0027(12)
C12 0.0470(18) 0.049(2) 0.0511(19) -0.0130(18) -0.0113(15) 0.0038(16)
C13 0.055(2) 0.064(3) 0.065(3) -0.027(2) -0.009(2) -0.002(2)
C14 0.062(3) 0.042(2) 0.090(3) -0.0180(19) 0.008(2) -0.003(2)
C15 0.060(3) 0.0376(17) 0.092(3) 0.0000(19) 0.005(2) 0.0154(19)
C16 0.0432(19) 0.0434(18) 0.056(2) -0.0021(15) -0.0021(17) 0.0085(16)
C20 0.046(2) 0.049(2) 0.060(2) -0.0146(17) 0.0006(18) 0.0092(17)
C21 0.0317(14) 0.0355(14) 0.0283(14) -0.0026(12) 0.0019(12) 0.0029(11)
C22 0.0391(16) 0.0380(16) 0.0357(15) 0.0027(12) -0.0003(13) -0.0001(12)
C23 0.058(2) 0.0433(17) 0.0433(18) 0.0020(16) -0.0032(16) 0.0148(15)
C24 0.074(3) 0.063(2) 0.0305(16) 0.000(2) 0.0045(17) 0.0095(16)
C25 0.078(3) 0.053(2) 0.0316(16) 0.007(2) 0.0088(17) -0.0047(15)
C26 0.059(2) 0.0395(17) 0.0385(17) 0.0080(16) 0.0025(16) 0.0024(14)
C31 0.076(3) 0.049(2) 0.072(3) -0.017(2) -0.014(2) -0.019(2)
C32 0.077(3) 0.065(2) 0.039(2) 0.005(2) -0.018(2) 0.0083(18)
C40 0.131(6) 0.103(5) 0.080(4) -0.008(5) 0.012(4) -0.009(4)
N3 0.0448(14) 0.0382(15) 0.0367(14) -0.0060(12) -0.0077(11) -0.0019(11)
P1 0.0259(3) 0.0306(3) 0.0269(3) -0.0012(3) -0.0012(3) 0.0008(3)
Cl1 0.0291(4) 0.0649(6) 0.0583(5) 0.0008(4) 0.0018(3) -0.0003(5)
Cl2 0.0862(8) 0.0522(5) 0.0480(5) -0.0024(5) 0.0263(5) -0.0142(4)
Cl10 0.154(2) 0.1364(18) 0.178(2) -0.0299(17) -0.0434(19) -0.0425(18)
Cl11 0.318(5) 0.234(3) 0.1088(16) 0.179(4) 0.060(2) 0.0382(19)
Pd1 0.03485(14) 0.03132(13) 0.02899(13) -0.00183(9) 0.00404(8) -0.00028(8)

loop_
_atom_type_symbol
_atom_type_description
_atom_type_scat_dispersion_real
_atom_type_scat_dispersion_imag
_atom_type_scat_source
C C 0.0033 0.0016 'International Tables Vol C Tables 4.2.6.8 and 6.1.1.4'
H H 0.0000 0.0000 'International Tables Vol C Tables 4.2.6.8 and 6.1.1.4'
N N 0.0061 0.0033 'International Tables Vol C Tables 4.2.6.8 and 6.1.1.4'
P P 0.1023 0.0942 'International Tables Vol C Tables 4.2.6.8 and 6.1.1.4'
Cl Cl 0.1484 0.1585 'International Tables Vol C Tables 4.2.6.8 and 6.1.1.4'
Pd Pd -0.9988 1.0072 'International Tables Vol C Tables 4.2.6.8 and 6.1.1.4'

loop_
_geom_angle_atom_site_label_1
_geom_angle_atom_site_label_2
_geom_angle_atom_site_label_3
_geom_angle_site_symmetry_1
_geom_angle_site_symmetry_3
_geom_angle
C2 C1 C10 . . 114.4(3)
C2 C1 P1 . . 107.2(2)
C10 C1 P1 . . 116.3(2)
C2 C1 H1 . . 106.0
C10 C1 H1 . . 106.0
P1 C1 H1 . . 106.0
C20 C2 N3 . . 111.9(3)
C20 C2 C1 . . 113.2(3)
N3 C2 C1 . . 108.8(3)
C20 C2 H2 . . 107.6
N3 C2 H2 . . 107.6
C1 C2 H2 . . 107.6
C1 C10 H10A . . 109.5
C1 C10 H10B . . 109.5
H10A C10 H10B . . 109.5
C1 C10 H10C . . 109.5
H10A C10 H10C . . 109.5
H10B C10 H10C . . 109.5
C16 C11 C12 . . 118.9(3)
C16 C11 P1 . . 123.0(2)
C12 C11 P1 . . 118.1(3)
C13 C12 C11 . . 120.3(4)
C13 C12 H12 . . 119.9
C11 C12 H12 . . 119.9
C14 C13 C12 . . 120.3(4)
C14 C13 H13 . . 119.9
C12 C13 H13 . . 119.9
C15 C14 C13 . . 120.3(4)
C15 C14 H14 . . 119.8
C13 C14 H14 . . 119.8
C14 C15 C16 . . 120.2(4)
C14 C15 H15 . . 119.9
C16 C15 H15 . . 119.9
C11 C16 C15 . . 120.1(4)
C11 C16 H16 . . 120.0
C15 C16 H16 . . 120.0
C2 C20 H20A . . 109.5
C2 C20 H20B . . 109.5
H20A C20 H20B . . 109.5
C2 C20 H20C . . 109.5
H20A C20 H20C . . 109.5
H20B C20 H20C . . 109.5
C22 C21 C26 . . 119.3(3)
C22 C21 P1 . . 121.3(2)
C26 C21 P1 . . 119.4(2)
C23 C22 C21 . . 120.1(3)
C23 C22 H22 . . 119.9
C21 C22 H22 . . 119.9
C24 C23 C22 . . 120.4(3)
C24 C23 H23 . . 119.8
C22 C23 H23 . . 119.8
C23 C24 C25 . . 120.6(3)
C23 C24 H24 . . 119.7
C25 C24 H24 . . 119.7
C24 C25 C26 . . 119.3(4)
C24 C25 H25 . . 120.4
C26 C25 H25 . . 120.4
C21 C26 C25 . . 120.4(3)
C21 C26 H26 . . 119.8
C25 C26 H26 . . 119.8
N3 C31 H31A . . 109.5
N3 C31 H31B . . 109.5
H31A C31 H31B . . 109.5
N3 C31 H31C . . 109.5
H31A C31 H31C . . 109.5
H31B C31 H31C . . 109.5
N3 C32 H32A . . 109.5
N3 C32 H32B . . 109.5
H32A C32 H32B . . 109.5
N3 C32 H32C . . 109.5
H32A C32 H32C . . 109.5
H32B C32 H32C . . 109.5
Cl11 C40 Cl10 . . 116.8(5)
Cl11 C40 H40A . . 108.1
Cl10 C40 H40A . . 108.1
Cl11 C40 H40B . . 108.1
Cl10 C40 H40B . . 108.1
H40A C40 H40B . . 107.3
C32 N3 C31 . . 106.7(3)
C32 N3 C2 . . 110.3(3)
C31 N3 C2 . . 110.4(3)
C32 N3 Pd1 . . 108.2(2)
C31 N3 Pd1 . . 110.7(3)
C2 N3 Pd1 . . 110.47(18)
C21 P1 C11 . . 103.02(14)
C21 P1 C1 . . 110.57(15)
C11 P1 C1 . . 108.00(14)
C21 P1 Pd1 . . 118.80(11)
C11 P1 Pd1 . . 114.87(10)
C1 P1 Pd1 . . 101.36(11)
N3 Pd1 P1 . . 86.90(8)
N3 Pd1 Cl1 . . 174.22(8)
P1 Pd1 Cl1 . . 89.91(3)
N3 Pd1 Cl2 . . 92.22(9)
P1 Pd1 Cl2 . . 168.42(3)
Cl1 Pd1 Cl2 . . 91.87(4)

loop_
_geom_bond_atom_site_label_1
_geom_bond_atom_site_label_2
_geom_bond_site_symmetry_2
_geom_bond_distance
C1 C2 . 1.530(5)
C1 C10 . 1.534(5)
C1 P1 . 1.844(3)
C1 H1 . 0.98
C2 C20 . 1.519(5)
C2 N3 . 1.528(5)
C2 H2 . 0.98
C10 H10A . 0.96
C10 H10B . 0.96
C10 H10C . 0.96
C11 C16 . 1.376(5)
C11 C12 . 1.400(5)
C11 P1 . 1.814(3)
C12 C13 . 1.378(6)
C12 H12 . 0.93
C13 C14 . 1.368(7)
C13 H13 . 0.93
C14 C15 . 1.366(7)
C14 H14 . 0.93
C15 C16 . 1.397(6)
C15 H15 . 0.93
C16 H16 . 0.93
C20 H20A . 0.96
C20 H20B . 0.96
C20 H20C . 0.96
C21 C22 . 1.386(4)
C21 C26 . 1.391(5)
C21 P1 . 1.810(3)
C22 C23 . 1.385(5)
C22 H22 . 0.93
C23 C24 . 1.370(6)
C23 H23 . 0.93
C24 C25 . 1.385(6)
C24 H24 . 0.93
C25 C26 . 1.392(5)
C25 H25 . 0.93
C26 H26 . 0.93
C31 N3 . 1.493(5)
C31 H31A . 0.96
C31 H31B . 0.96
C31 H31C . 0.96
C32 N3 . 1.487(5)
C32 H32A . 0.96
C32 H32B . 0.96
C32 H32C . 0.96
C40 Cl11 . 1.687(7)
C40 Cl10 . 1.725(9)
C40 H40A . 0.97
C40 H40B . 0.97
N3 Pd1 . 2.108(3)
P1 Pd1 . 2.2087(8)
Cl1 Pd1 . 2.2925(9)
Cl2 Pd1 . 2.3779(9)

loop_
_geom_hbond_atom_site_label_D
_geom_hbond_atom_site_label_H
_geom_hbond_atom_site_label_A
_geom_hbond_site_symmetry_A
_geom_hbond_distance_DH
_geom_hbond_distance_HA
_geom_hbond_distance_DA
_geom_hbond_angle_DHA
C1 H1 Cl2 2_566 0.98 2.89 3.825(3) 160.8
C10 H10C Cl1 1_655 0.96 2.95 3.692(4) 135.0
C16 H16 Cl2 2_566 0.93 2.81 3.717(4) 164.7
C31 H31A Cl2 . 0.96 2.71 3.247(6) 116.1
C32 H32B Cl2 2_566 0.96 2.98 3.765(5) 139.8
C32 H32C Cl2 . 0.96 2.92 3.515(5) 121.6
C40 H40B Cl2 4_574 0.97 2.69 3.548(7) 147.9

loop_
_geom_torsion_atom_site_label_1
_geom_torsion_atom_site_label_2
_geom_torsion_atom_site_label_3
_geom_torsion_atom_site_label_4
_geom_torsion_site_symmetry_1
_geom_torsion_site_symmetry_2
_geom_torsion_site_symmetry_3
_geom_torsion_site_symmetry_4
_geom_torsion
C10 C1 C2 C20 . . . . 59.9(4)
P1 C1 C2 C20 . . . . -70.6(3)
C10 C1 C2 N3 . . . . -175.0(3)
P1 C1 C2 N3 . . . . 54.5(3)
C16 C11 C12 C13 . . . . -0.7(6)
P1 C11 C12 C13 . . . . -180.0(3)
C11 C12 C13 C14 . . . . 0.6(7)
C12 C13 C14 C15 . . . . 0.1(8)
C13 C14 C15 C16 . . . . -0.6(7)
C12 C11 C16 C15 . . . . 0.2(6)
P1 C11 C16 C15 . . . . 179.4(3)
C14 C15 C16 C11 . . . . 0.5(7)
C26 C21 C22 C23 . . . . -0.1(5)
P1 C21 C22 C23 . . . . -178.3(3)
C21 C22 C23 C24 . . . . -0.7(6)
C22 C23 C24 C25 . . . . 0.5(7)
C23 C24 C25 C26 . . . . 0.5(7)
C22 C21 C26 C25 . . . . 1.1(6)
P1 C21 C26 C25 . . . . 179.3(3)
C24 C25 C26 C21 . . . . -1.4(7)
C20 C2 N3 C32 . . . . -164.0(3)
C1 C2 N3 C32 . . . . 70.1(3)
C20 C2 N3 C31 . . . . -46.3(4)
C1 C2 N3 C31 . . . . -172.2(3)
C20 C2 N3 Pd1 . . . . 76.4(3)
C1 C2 N3 Pd1 . . . . -49.4(3)
C22 C21 P1 C11 . . . . 131.8(3)
C26 C21 P1 C11 . . . . -46.4(3)
C22 C21 P1 C1 . . . . -113.0(3)
C26 C21 P1 C1 . . . . 68.8(3)
C22 C21 P1 Pd1 . . . . 3.5(3)
C26 C21 P1 Pd1 . . . . -174.7(2)
C16 C11 P1 C21 . . . . 138.0(3)
C12 C11 P1 C21 . . . . -42.8(3)
C16 C11 P1 C1 . . . . 21.0(3)
C12 C11 P1 C1 . . . . -159.8(3)
C16 C11 P1 Pd1 . . . . -91.3(3)
C12 C11 P1 Pd1 . . . . 88.0(3)
C2 C1 P1 C21 . . . . 92.9(2)
C10 C1 P1 C21 . . . . -36.5(3)
C2 C1 P1 C11 . . . . -155.0(2)
C10 C1 P1 C11 . . . . 75.5(3)
C2 C1 P1 Pd1 . . . . -34.0(2)
C10 C1 P1 Pd1 . . . . -163.4(3)
